data_1519633
loop_
_publ_author_name
'Graser, Lilian'
'Reich, Robert M.'
'Cokoja, Mirza'
'P\"othig, Alexander'
'K\"uhn, Fritz E.'

_publ_section_title
;
 Aryl-substituted organomolybdenum(ii) complexes as olefin epoxidation
 catalysts
;
_journal_issue 10
_journal_name_full 'Catal. Sci. Technol.'
_journal_page_first 4772
_journal_paper_doi 10.1039/C5CY00447K
_journal_volume 5
_journal_year 2015
_chemical_compound_source 'see text'
_chemical_formula_moiety 'C15 H7 F5 Mo O3'
_chemical_formula_sum 'C15 H7 F5 Mo O3'
_chemical_formula_weight 426.15
_space_group_IT_number 14
_symmetry_cell_setting monoclinic
_symmetry_Int_Tables_number 14
_symmetry_space_group_name_Hall '-P 2yn'
_symmetry_space_group_name_H-M 'P 1 21/n 1'
_atom_sites_solution_hydrogens geom
_atom_sites_solution_primary direct
_atom_sites_solution_secondary difmap
_audit_update_record
;
2015-03-19 deposited with the CCDC.
2015-05-13 downloaded from the CCDC.
;
_cell_angle_alpha 90
_cell_angle_beta 100.409(1)
_cell_angle_gamma 90
_cell_formula_units_Z 4
_cell_length_a 8.1106(2)
_cell_length_b 14.7261(4)
_cell_length_c 12.4891(3)
_cell_measurement_reflns_used 9852
_cell_measurement_temperature 123
_cell_measurement_theta_max 25.3730
_cell_measurement_theta_min 2.1590
_cell_volume 1467.12(6)
_computing_cell_refinement 'SAINT (Bruker, 2008b)'
_computing_data_collection 'APEX II Control Software (Bruker, 2008a)'
_computing_data_reduction 'SAINT (Bruker, 2008b)'
_computing_molecular_graphics 'PLATON (Spek, 2011)'
_computing_publication_material 'PLATON (Spek, 2011), enCIFer (Allen, 2004)'
_computing_structure_refinement 'SHELXL97 (Sheldrick, 1997), SHELXLE (Huebschle, 2011)'
_computing_structure_solution 'SHELXS97 (Sheldrick, 1997)'
_diffrn_ambient_temperature 123
_diffrn_detector ' CCD plate '
_diffrn_detector_area_resol_mean 16
_diffrn_measured_fraction_theta_full 0.996
_diffrn_measured_fraction_theta_max 0.996
_diffrn_measurement_device ' \k-geometry diffractometer '
_diffrn_measurement_device_type ' Bruker APEX-II CCD '
_diffrn_measurement_method ' phi- and omega-rotation '
_diffrn_radiation_monochromator graphite
_diffrn_radiation_probe x-ray
_diffrn_radiation_source 'fine-focus sealed tube'
_diffrn_radiation_type MoK\a
_diffrn_radiation_wavelength 0.71073
_diffrn_reflns_av_R_equivalents 0.0218
_diffrn_reflns_av_sigmaI/netI 0.0100
_diffrn_reflns_limit_h_max 9
_diffrn_reflns_limit_h_min -9
_diffrn_reflns_limit_k_max 17
_diffrn_reflns_limit_k_min -17
_diffrn_reflns_limit_l_max 15
_diffrn_reflns_limit_l_min -15
_diffrn_reflns_number 39156
_diffrn_reflns_reduction_process
;
;
_diffrn_reflns_theta_full 25.38
_diffrn_reflns_theta_max 25.38
_diffrn_reflns_theta_min 2.77
_exptl_absorpt_coefficient_mu 0.963
_exptl_absorpt_correction_T_max 0.915
_exptl_absorpt_correction_T_min 0.722
_exptl_absorpt_correction_type multi-scan
_exptl_absorpt_process_details 'SADABS, Bruker, 2008b'
_exptl_crystal_colour yellow
_exptl_crystal_density_diffrn 1.929
_exptl_crystal_density_method 'Not Measured'
_exptl_crystal_description fragment
_exptl_crystal_F_000 832
_exptl_crystal_size_max 0.360
_exptl_crystal_size_mid 0.140
_exptl_crystal_size_min 0.090
_refine_diff_density_max 0.266
_refine_diff_density_min -0.246
_refine_diff_density_rms 0.047
_refine_ls_extinction_method none
_refine_ls_goodness_of_fit_ref 1.083
_refine_ls_hydrogen_treatment constr
_refine_ls_matrix_type full
_refine_ls_number_parameters 217
_refine_ls_number_reflns 2689
_refine_ls_number_restraints 0
_refine_ls_restrained_S_all 1.083
_refine_ls_R_factor_all 0.0179
_refine_ls_R_factor_gt 0.0153
_refine_ls_shift/su_max 0.002
_refine_ls_shift/su_mean 0.000
_refine_ls_structure_factor_coef Fsqd
_refine_ls_weighting_details 'calc w=1/[\s^2^(Fo^2^)+(0.0126P)^2^+1.1243P] where P=(Fo^2^+2Fc^2^)/3'
_refine_ls_weighting_scheme calc
_refine_ls_wR_factor_gt 0.0358
_refine_ls_wR_factor_ref 0.0369
_reflns_number_gt 2466
_reflns_number_total 2689
_reflns_threshold_expression I>2\s(I)
_cod_data_source_file c5cy00447k2.cif
_cod_data_source_block grali4_0m
_cod_depositor_comments
;
The following automatic conversions were performed:

'_symmetry_cell_setting' value 'Monoclinic' changed to 'monoclinic'
according to
/usr/data/users/saulius/crontab/automatic-downloads/rss-feeds/RSC/lib/dictionaries/cif_core.dic
dictionary named 'cif_core.dic' version 2.4.2 from 2011-04-26.

Automatic conversion script
Id: cif_fix_values 3271 2015-04-21 07:52:19Z andrius 

 Adding full bibliography for 1519632--1519633.cif.
;
_cod_original_sg_symbol_H-M 'P 21/n'
_cod_database_code 1519633

loop_
_symmetry_equiv_pos_site_id
_symmetry_equiv_pos_as_xyz
1 x,y,z
2 1/2-x,1/2+y,1/2-z
3 -x,-y,-z
4 1/2+x,1/2-y,1/2+z

loop_
_atom_site_aniso_label
_atom_site_aniso_U_11
_atom_site_aniso_U_22
_atom_site_aniso_U_33
_atom_site_aniso_U_23
_atom_site_aniso_U_13
_atom_site_aniso_U_12
Mo1 0.0160(1) 0.0111(1) 0.0155(1) -0.0008(1) 0.0024(1) -0.0015(1)
F1 0.0476(7) 0.0334(6) 0.0384(7) 0.0039(5) 0.0267(5) -0.0057(5)
F2 0.0609(8) 0.0575(8) 0.0206(6) -0.0095(6) 0.0129(5) 0.0115(6)
F3 0.0377(7) 0.0374(7) 0.0517(8) -0.0288(6) -0.0083(5) 0.0014(5)
F4 0.0434(7) 0.0207(6) 0.0689(9) -0.0057(6) 0.0196(6) -0.0138(5)
F5 0.0520(7) 0.0234(6) 0.0273(6) 0.0030(5) 0.0203(5) -0.0049(5)
O1 0.0377(8) 0.0327(8) 0.0247(7) -0.0092(6) -0.0092(6) 0.0021(6)
O2 0.0209(8) 0.0413(9) 0.0637(10) -0.0103(8) 0.0098(6) 0.0057(6)
O3 0.0509(9) 0.0259(7) 0.0293(7) 0.0062(6) 0.0193(6) 0.0001(6)
C1 0.0205(9) 0.0191(9) 0.0305(10) -0.0074(8) 0.0056(7) -0.0097(7)
C2 0.0458(12) 0.0243(10) 0.0255(10) -0.0033(8) 0.0146(8) -0.0218(9)
C3 0.0521(13) 0.0139(9) 0.0278(10) 0.0062(8) -0.0068(9) -0.0105(8)
C4 0.0292(10) 0.0111(8) 0.0340(10) -0.0050(8) -0.0019(8) -0.0001(7)
C5 0.0235(9) 0.0164(9) 0.0211(9) -0.0056(7) 0.0007(7) -0.0034(7)
C6 0.0168(8) 0.0172(9) 0.0244(9) -0.0021(7) 0.0026(7) 0.0008(6)
C7 0.0159(8) 0.0148(8) 0.0189(8) 0.0008(7) 0.0018(6) 0.0039(6)
C8 0.0228(9) 0.0210(9) 0.0236(9) 0.0032(7) 0.0081(7) 0.0033(7)
C9 0.0282(10) 0.0341(11) 0.0168(9) -0.0036(8) 0.0025(7) 0.0113(8)
C10 0.0221(9) 0.0224(10) 0.0323(10) -0.0130(8) -0.0060(7) 0.0054(7)
C11 0.0204(9) 0.0162(9) 0.0384(11) -0.0018(8) 0.0051(8) -0.0015(7)
C12 0.0227(9) 0.0181(9) 0.0197(9) 0.0008(7) 0.0065(7) 0.0023(7)
C13 0.0192(8) 0.0153(9) 0.0297(10) -0.0004(8) 0.0017(7) 0.0016(7)
C14 0.0274(10) 0.0187(10) 0.0332(10) -0.0050(8) 0.0066(8) 0.0019(7)
C15 0.0256(9) 0.0175(9) 0.0267(10) -0.0039(8) 0.0085(7) 0.0006(7)

loop_
_atom_site_label
_atom_site_type_symbol
_atom_site_thermal_displace_type
_atom_site_fract_x
_atom_site_fract_y
_atom_site_fract_z
_atom_site_occupancy
_atom_site_U_iso_or_equiv
_atom_site_calc_flag
_atom_site_refinement_flags
Mo1 Mo Uani 0.73514(2) 0.30671(1) 0.57608(1) 1.000 0.0143(1) d .
F1 F Uani 0.98124(15) 0.15894(8) 0.35665(9) 1.000 0.0374(4) d .
F2 F Uani 0.87554(16) 0.01755(9) 0.22779(9) 1.000 0.0456(4) d .
F3 F Uani 0.68646(15) -0.11554(8) 0.29621(10) 1.000 0.0443(4) d .
F4 F Uani 0.61401(15) -0.10619(7) 0.50161(11) 1.000 0.0432(4) d .
F5 F Uani 0.72294(14) 0.03382(7) 0.63137(8) 1.000 0.0326(4) d .
O1 O Uani 0.59636(17) 0.23237(9) 0.34317(11) 1.000 0.0336(4) d .
O2 O Uani 0.34540(17) 0.31854(10) 0.55617(13) 1.000 0.0417(5) d .
O3 O Uani 0.68134(18) 0.18513(9) 0.77499(11) 1.000 0.0339(4) d .
C1 C Uani 0.9950(2) 0.38108(12) 0.62178(14) 1.000 0.0232(5) d .
C2 C Uani 0.9212(3) 0.40281(13) 0.51354(15) 1.000 0.0309(6) d .
C3 C Uani 0.7723(3) 0.45205(12) 0.51712(16) 1.000 0.0330(6) d .
C4 C Uani 0.7541(2) 0.45926(11) 0.62765(15) 1.000 0.0257(5) d .
C5 C Uani 0.8924(2) 0.41577(11) 0.69163(14) 1.000 0.0208(5) d .
C6 C Uani 0.9139(2) 0.18133(11) 0.57068(14) 1.000 0.0196(5) d .
C7 C Uani 0.85439(19) 0.10316(11) 0.49937(13) 1.000 0.0167(5) d .
C8 C Uani 0.8890(2) 0.09458(12) 0.39453(14) 1.000 0.0220(5) d .
C9 C Uani 0.8343(2) 0.02252(13) 0.32738(14) 1.000 0.0266(6) d .
C10 C Uani 0.7399(2) -0.04518(12) 0.36154(15) 1.000 0.0270(6) d .
C11 C Uani 0.7035(2) -0.04018(12) 0.46491(16) 1.000 0.0250(6) d .
C12 C Uani 0.7606(2) 0.03243(11) 0.53019(14) 1.000 0.0198(5) d .
C13 C Uani 0.6468(2) 0.25574(11) 0.43038(15) 1.000 0.0217(5) d .
C14 C Uani 0.4880(2) 0.31474(12) 0.56526(15) 1.000 0.0263(6) d .
C15 C Uani 0.6972(2) 0.22652(12) 0.70033(15) 1.000 0.0228(5) d .
H1 H Uiso 1.10600 0.35080 0.64510 1.000 0.0280 c R
H2 H Uiso 0.97290 0.39290 0.44760 1.000 0.0370 c R
H3 H Uiso 0.70080 0.48300 0.45400 1.000 0.0400 c R
H4 H Uiso 0.66600 0.49490 0.65570 1.000 0.0310 c R
H5 H Uiso 0.91730 0.41370 0.77300 1.000 0.0250 c R
H6A H Uiso 1.01780 0.20420 0.54890 1.000 0.0240 c R
H6B H Uiso 0.94550 0.15790 0.64590 1.000 0.0240 c R

loop_
_atom_type_symbol
_atom_type_description
_atom_type_scat_dispersion_real
_atom_type_scat_dispersion_imag
_atom_type_scat_source
C C 0.0033 0.0016 ' International Tables Vol C Tables 4.2.6.8 and 6.1.1.4'
H H 0.0000 0.0000 ' International Tables Vol C Tables 4.2.6.8 and 6.1.1.4'
F F 0.0171 0.0103 ' International Tables Vol C Tables 4.2.6.8 and 6.1.1.4'
Mo Mo -1.6832 0.6857 ' International Tables Vol C Tables 4.2.6.8 and 6.1.1.4'
O O 0.0106 0.0060 ' International Tables Vol C Tables 4.2.6.8 and 6.1.1.4'

loop_
_geom_angle_atom_site_label_1
_geom_angle_atom_site_label_2
_geom_angle_atom_site_label_3
_geom_angle
_geom_angle_publ_flag
C1 Mo1 C2 35.29(6) yes
C1 Mo1 C3 58.74(7) yes
C1 Mo1 C4 58.23(6) yes
C1 Mo1 C5 34.63(6) yes
C1 Mo1 C6 80.95(6) yes
C1 Mo1 C13 124.01(6) yes
C1 Mo1 C14 146.83(7) yes
C1 Mo1 C15 109.90(6) yes
C2 Mo1 C3 35.81(8) yes
C2 Mo1 C4 59.22(7) yes
C2 Mo1 C5 58.50(6) yes
C2 Mo1 C6 91.58(7) yes
C2 Mo1 C13 94.11(7) yes
C2 Mo1 C14 130.85(8) yes
C2 Mo1 C15 145.08(7) yes
C3 Mo1 C4 35.63(7) yes
C3 Mo1 C5 58.51(6) yes
C3 Mo1 C6 127.08(7) yes
C3 Mo1 C13 96.04(7) yes
C3 Mo1 C14 96.41(8) yes
C3 Mo1 C15 146.89(7) yes
C4 Mo1 C5 34.81(6) yes
C4 Mo1 C6 138.75(6) yes
C4 Mo1 C13 127.84(7) yes
C4 Mo1 C14 88.67(7) yes
C4 Mo1 C15 111.26(7) yes
C5 Mo1 C6 106.38(6) yes
C5 Mo1 C13 151.88(6) yes
C5 Mo1 C14 115.21(7) yes
C5 Mo1 C15 93.92(7) yes
C6 Mo1 C13 78.40(6) yes
C6 Mo1 C14 131.52(7) yes
C6 Mo1 C15 75.14(6) yes
C13 Mo1 C14 76.53(7) yes
C13 Mo1 C15 113.90(7) yes
C14 Mo1 C15 78.18(7) yes
Mo1 C1 C2 70.56(11) yes
Mo1 C1 C5 73.44(10) yes
C2 C1 C5 108.39(16) no
Mo1 C2 C1 74.15(11) yes
Mo1 C2 C3 71.91(12) yes
C1 C2 C3 107.58(17) no
Mo1 C3 C2 72.28(11) yes
Mo1 C3 C4 73.47(10) yes
C2 C3 C4 107.96(17) no
Mo1 C4 C3 70.90(10) yes
Mo1 C4 C5 74.03(9) yes
C3 C4 C5 107.81(16) no
Mo1 C5 C1 71.94(10) yes
Mo1 C5 C4 71.16(10) yes
C1 C5 C4 108.26(15) no
Mo1 C6 C7 119.38(11) yes
C6 C7 C8 122.42(15) no
C6 C7 C12 123.57(15) no
C8 C7 C12 114.02(15) no
F1 C8 C7 119.06(15) yes
F1 C8 C9 117.89(15) yes
C7 C8 C9 123.05(16) no
F2 C9 C8 119.89(16) yes
F2 C9 C10 119.57(16) yes
C8 C9 C10 120.53(16) no
F3 C10 C9 120.64(16) yes
F3 C10 C11 120.73(16) yes
C9 C10 C11 118.63(16) no
F4 C11 C10 120.13(16) yes
F4 C11 C12 120.41(17) yes
C10 C11 C12 119.45(16) no
F5 C12 C7 118.45(14) yes
F5 C12 C11 117.23(15) yes
C7 C12 C11 124.33(16) no
Mo1 C13 O1 175.11(15) yes
Mo1 C14 O2 178.13(17) yes
Mo1 C15 O3 175.63(15) yes
Mo1 C1 H1 126.00 no
C2 C1 H1 126.00 no
C5 C1 H1 126.00 no
Mo1 C2 H2 126.00 no
C1 C2 H2 126.00 no
C3 C2 H2 126.00 no
Mo1 C3 H3 126.00 no
C2 C3 H3 126.00 no
C4 C3 H3 126.00 no
Mo1 C4 H4 126.00 no
C3 C4 H4 126.00 no
C5 C4 H4 126.00 no
Mo1 C5 H5 126.00 no
C1 C5 H5 126.00 no
C4 C5 H5 126.00 no
Mo1 C6 H6A 107.00 no
Mo1 C6 H6B 108.00 no
C7 C6 H6A 107.00 no
C7 C6 H6B 107.00 no
H6A C6 H6B 107.00 no

loop_
_geom_bond_atom_site_label_1
_geom_bond_atom_site_label_2
_geom_bond_distance
_geom_bond_publ_flag
Mo1 C1 2.3522(17) yes
Mo1 C2 2.306(2) yes
Mo1 C3 2.3009(18) yes
Mo1 C4 2.3344(16) yes
Mo1 C5 2.3715(17) yes
Mo1 C6 2.3560(16) yes
Mo1 C13 1.9791(18) yes
Mo1 C14 1.9880(17) yes
Mo1 C15 2.0173(18) yes
F1 C8 1.345(2) yes
F2 C9 1.347(2) yes
F3 C10 1.341(2) yes
F4 C11 1.342(2) yes
F5 C12 1.353(2) yes
O1 C13 1.145(2) yes
O2 C14 1.143(2) yes
O3 C15 1.141(2) yes
C1 C2 1.413(3) no
C1 C5 1.406(2) no
C2 C3 1.416(3) no
C3 C4 1.419(3) no
C4 C5 1.408(2) no
C6 C7 1.482(2) no
C7 C8 1.394(2) no
C7 C12 1.385(2) no
C8 C9 1.375(3) no
C9 C10 1.371(3) no
C10 C11 1.377(3) no
C11 C12 1.373(2) no
C1 H1 1.0000 no
C2 H2 1.0000 no
C3 H3 1.0000 no
C4 H4 1.0000 no
C5 H5 1.0000 no
C6 H6A 0.9900 no
C6 H6B 0.9900 no

loop_
_geom_hbond_atom_site_label_D
_geom_hbond_atom_site_label_H
_geom_hbond_atom_site_label_A
_geom_hbond_distance_DH
_geom_hbond_distance_HA
_geom_hbond_distance_DA
_geom_hbond_angle_DHA
_geom_hbond_site_symmetry_A
_geom_hbond_publ_flag
C1 H1 O2 1.0000 2.4500 3.231(2) 134.00 1_655 yes
C3 H3 F2 1.0000 2.3000 3.225(2) 153.00 2_655 yes
C5 H5 F5 1.0000 2.5200 3.087(2) 116.00 2_656 yes
C6 H6A F1 0.9900 2.4600 2.843(2) 103.00 . yes

loop_
_geom_torsion_atom_site_label_1
_geom_torsion_atom_site_label_2
_geom_torsion_atom_site_label_3
_geom_torsion_atom_site_label_4
_geom_torsion
_geom_torsion_publ_flag
C2 Mo1 C1 C5 117.00(15) no
C3 Mo1 C1 C2 -38.33(12) no
C3 Mo1 C1 C5 78.67(11) no
C4 Mo1 C1 C2 -80.39(12) no
C4 Mo1 C1 C5 36.61(10) no
C5 Mo1 C1 C2 -117.00(15) no
C6 Mo1 C1 C2 105.85(12) no
C6 Mo1 C1 C5 -137.15(11) no
C13 Mo1 C1 C2 36.52(14) no
C13 Mo1 C1 C5 153.53(10) no
C14 Mo1 C1 C2 -84.71(16) no
C14 Mo1 C1 C5 32.29(17) no
C15 Mo1 C1 C2 176.34(11) no
C15 Mo1 C1 C5 -66.65(11) no
C1 Mo1 C2 C3 -115.03(16) no
C3 Mo1 C2 C1 115.03(16) no
C4 Mo1 C2 C1 77.34(11) no
C4 Mo1 C2 C3 -37.69(11) no
C5 Mo1 C2 C1 36.43(10) no
C5 Mo1 C2 C3 -78.60(12) no
C6 Mo1 C2 C1 -71.87(11) no
C6 Mo1 C2 C3 173.10(11) no
C13 Mo1 C2 C1 -150.36(11) no
C13 Mo1 C2 C3 94.62(12) no
C14 Mo1 C2 C1 133.93(12) no
C14 Mo1 C2 C3 18.90(15) no
C15 Mo1 C2 C1 -6.01(18) no
C15 Mo1 C2 C3 -121.04(14) no
C1 Mo1 C3 C2 37.77(11) no
C1 Mo1 C3 C4 -77.86(12) no
C2 Mo1 C3 C4 -115.62(17) no
C4 Mo1 C3 C2 115.62(17) no
C5 Mo1 C3 C2 78.57(12) no
C5 Mo1 C3 C4 -37.06(10) no
C6 Mo1 C3 C2 -8.66(14) no
C6 Mo1 C3 C4 -124.28(11) no
C13 Mo1 C3 C2 -88.66(12) no
C13 Mo1 C3 C4 155.71(12) no
C14 Mo1 C3 C2 -165.73(11) no
C14 Mo1 C3 C4 78.65(12) no
C15 Mo1 C3 C2 116.12(15) no
C15 Mo1 C3 C4 0.5(2) no
C1 Mo1 C4 C3 79.42(13) no
C1 Mo1 C4 C5 -36.42(10) no
C2 Mo1 C4 C3 37.88(13) no
C2 Mo1 C4 C5 -77.95(11) no
C3 Mo1 C4 C5 -115.84(16) no
C5 Mo1 C4 C3 115.84(16) no
C6 Mo1 C4 C3 88.78(14) no
C6 Mo1 C4 C5 -27.05(15) no
C13 Mo1 C4 C3 -31.20(15) no
C13 Mo1 C4 C5 -147.03(10) no
C14 Mo1 C4 C3 -102.95(13) no
C14 Mo1 C4 C5 141.22(11) no
C15 Mo1 C4 C3 -179.71(12) no
C15 Mo1 C4 C5 64.45(11) no
C1 Mo1 C5 C4 117.35(15) no
C2 Mo1 C5 C1 -37.14(11) no
C2 Mo1 C5 C4 80.21(12) no
C3 Mo1 C5 C1 -79.41(12) no
C3 Mo1 C5 C4 37.95(11) no
C4 Mo1 C5 C1 -117.35(15) no
C6 Mo1 C5 C1 44.43(11) no
C6 Mo1 C5 C4 161.79(10) no
C13 Mo1 C5 C1 -51.62(17) no
C13 Mo1 C5 C4 65.74(17) no
C14 Mo1 C5 C1 -161.15(10) no
C14 Mo1 C5 C4 -43.80(12) no
C15 Mo1 C5 C1 120.08(11) no
C15 Mo1 C5 C4 -122.57(11) no
C1 Mo1 C6 C7 -152.74(13) no
C2 Mo1 C6 C7 -118.96(13) no
C3 Mo1 C6 C7 -113.91(13) no
C4 Mo1 C6 C7 -160.80(11) no
C5 Mo1 C6 C7 -176.50(12) no
C13 Mo1 C6 C7 -25.09(13) no
C14 Mo1 C6 C7 34.95(16) no
C15 Mo1 C6 C7 93.75(13) no
Mo1 C1 C2 C3 64.63(14) no
C5 C1 C2 Mo1 -64.15(12) no
C5 C1 C2 C3 0.5(2) no
Mo1 C1 C5 C4 -62.27(12) no
C2 C1 C5 Mo1 62.30(13) no
C2 C1 C5 C4 0.0(2) no
Mo1 C2 C3 C4 65.32(13) no
C1 C2 C3 Mo1 -66.12(14) no
C1 C2 C3 C4 -0.8(2) no
Mo1 C3 C4 C5 65.35(12) no
C2 C3 C4 Mo1 -64.54(13) no
C2 C3 C4 C5 0.8(2) no
Mo1 C4 C5 C1 62.77(12) no
C3 C4 C5 Mo1 -63.29(12) no
C3 C4 C5 C1 -0.52(19) no
Mo1 C6 C7 C8 95.02(17) no
Mo1 C6 C7 C12 -85.14(18) no
C6 C7 C8 F1 0.7(2) no
C6 C7 C8 C9 -179.86(16) no
C12 C7 C8 F1 -179.15(15) no
C12 C7 C8 C9 0.3(2) no
C6 C7 C12 F5 -1.0(2) no
C6 C7 C12 C11 179.54(16) no
C8 C7 C12 F5 178.89(14) no
C8 C7 C12 C11 -0.6(2) no
F1 C8 C9 F2 0.9(2) no
F1 C8 C9 C10 179.97(16) no
C7 C8 C9 F2 -178.53(16) no
C7 C8 C9 C10 0.5(3) no
F2 C9 C10 F3 -0.9(3) no
F2 C9 C10 C11 178.03(16) no
C8 C9 C10 F3 -179.97(16) no
C8 C9 C10 C11 -1.0(3) no
F3 C10 C11 F4 0.2(3) no
F3 C10 C11 C12 179.67(15) no
C9 C10 C11 F4 -178.77(16) no
C9 C10 C11 C12 0.7(3) no
F4 C11 C12 F5 0.1(2) no
F4 C11 C12 C7 179.60(16) no
C10 C11 C12 F5 -179.39(15) no
C10 C11 C12 C7 0.1(3) no
